data_4116716
loop_
_publ_author_name
'Myunghyun Paik Suh'
'Mi Young Han'
'Jea Ho Lee'
'Kil Sik Min'
'Changbong Hyeon'

_publ_section_title
;
 One-Pot Template Synthesis and Properties of a Molecular Bowl: Dodecaaza
 Macrotetracycle with \m3-Oxo and \m3-Hydroxo Tricopper(II) Cores
;
_journal_name_full 'Journal of the American Chemical Society'
_journal_page_first 3819
_journal_page_last 3820
_journal_paper_doi 10.1021/ja9721780
_journal_volume 120
_journal_year 1998
_chemical_formula_sum 'C24 H58 Cl4 Cu3 N12 O19'
_chemical_formula_weight 1151.24
_chemical_name_systematic
;
 ?
;
_space_group_IT_number 198
_symmetry_cell_setting cubic
_symmetry_space_group_name_Hall 'P 2ac 2ab 3'
_symmetry_space_group_name_H-M 'P 21 3'
_atom_sites_solution_hydrogens geom
_atom_sites_solution_primary direct
_atom_sites_solution_secondary difmap
_audit_creation_method SHELXL
_cell_angle_alpha 90.00
_cell_angle_beta 90.00
_cell_angle_gamma 90.00
_cell_formula_units_Z 8
_cell_length_a 20.443(3)
_cell_length_b 20.443(3)
_cell_length_c 20.443(3)
_cell_measurement_temperature 293(2)
_cell_volume 8543(2)
_computing_structure_refinement 'SHELXL-93 (Sheldrick, 1993)'
_computing_structure_solution 'SHELXS-86 (Sheldrick, 1990)'
_diffrn_ambient_temperature 293(2)
_diffrn_radiation_monochromator graphite
_diffrn_radiation_source 'fine-focus sealed tube'
_diffrn_radiation_type MoK\a
_diffrn_radiation_wavelength 0.71073
_diffrn_reflns_av_R_equivalents 0.0536
_diffrn_reflns_av_sigmaI/netI 0.0937
_diffrn_reflns_limit_h_max 25
_diffrn_reflns_limit_h_min -10
_diffrn_reflns_limit_k_max 16
_diffrn_reflns_limit_k_min 0
_diffrn_reflns_limit_l_max 0
_diffrn_reflns_limit_l_min -25
_diffrn_reflns_number 6261
_diffrn_reflns_theta_max 25.98
_diffrn_reflns_theta_min 1.41
_exptl_absorpt_coefficient_mu 1.818
_exptl_crystal_density_diffrn 1.790
_exptl_crystal_F_000 4744
_exptl_crystal_size_max 0.30
_exptl_crystal_size_mid 0.20
_exptl_crystal_size_min 0.20
_refine_diff_density_max 0.505
_refine_diff_density_min -0.385
_refine_diff_density_rms 0.088
_refine_ls_abs_structure_details 'Flack H D (1983), Acta Cryst. A39, 876-881'
_refine_ls_abs_structure_Flack -0.02(3)
_refine_ls_extinction_method none
_refine_ls_goodness_of_fit_all 1.031
_refine_ls_goodness_of_fit_obs 1.072
_refine_ls_matrix_type full
_refine_ls_number_parameters 378
_refine_ls_number_reflns 3054
_refine_ls_number_restraints 67
_refine_ls_restrained_S_all 1.046
_refine_ls_restrained_S_obs 1.094
_refine_ls_R_factor_all 0.1029
_refine_ls_R_factor_obs 0.0432
_refine_ls_shift/esd_max -0.001
_refine_ls_shift/esd_mean 0.000
_refine_ls_structure_factor_coef Fsqd
_refine_ls_weighting_details 'w=1/[\s^2^(Fo^2^)+(0.0482P)^2^+8.8773P] where P=(Fo^2^+2Fc^2^)/3'
_refine_ls_weighting_scheme calc
_refine_ls_wR_factor_all 0.1131
_refine_ls_wR_factor_obs 0.0927
_reflns_number_observed 2034
_reflns_number_total 3054
_reflns_observed_criterion >2sigma(I)
_cod_data_source_file ja9721780_1.cif
_cod_data_source_block final
_cod_depositor_comments
;
The following automatic conversions were performed:

'_refine_ls_weighting_scheme' value 'calc
w=1/[\s^2^(Fo^2^)+(0.0482P)^2^+8.8773P] where P=(Fo^2^+2Fc^2^)/3' was
changed to 'calc'. New tag '_refine_ls_weighting_details' was
created. The value of the new tag was set to
'w=1/[\s^2^(Fo^2^)+(0.0482P)^2^+8.8773P] where P=(Fo^2^+2Fc^2^)/3'.

Automatic conversion script
Id: cif_fix_values 3143 2015-03-26 13:38:13Z robertas 
;
_cod_original_cell_volume 8543.5(22)
_cod_database_code 4116716

loop_
_symmetry_equiv_pos_as_xyz
'x, y, z'
'-x+1/2, -y, z+1/2'
'-x, y+1/2, -z+1/2'
'x+1/2, -y+1/2, -z'
'z, x, y'
'z+1/2, -x+1/2, -y'
'-z+1/2, -x, y+1/2'
'-z, x+1/2, -y+1/2'
'y, z, x'
'-y, z+1/2, -x+1/2'
'y+1/2, -z+1/2, -x'
'-y+1/2, -z, x+1/2'

loop_
_atom_site_aniso_label
_atom_site_aniso_U_11
_atom_site_aniso_U_22
_atom_site_aniso_U_33
_atom_site_aniso_U_23
_atom_site_aniso_U_13
_atom_site_aniso_U_12
O1 0.023(2) 0.023(2) 0.023(2) -0.004(2) -0.004(2) -0.004(2)
Cu1 0.0232(6) 0.0293(6) 0.0268(6) -0.0003(5) 0.0035(5) 0.0025(5)
N1A 0.023(4) 0.031(4) 0.024(4) -0.005(3) 0.000(3) 0.002(3)
N2A 0.035(4) 0.037(4) 0.030(4) 0.001(4) 0.010(4) 0.009(4)
N3A 0.040(5) 0.032(4) 0.054(5) -0.002(4) 0.012(4) 0.005(4)
N4A 0.052(5) 0.028(4) 0.052(5) 0.007(4) 0.016(4) -0.002(4)
C1A 0.029(5) 0.040(5) 0.027(5) -0.001(4) -0.009(4) 0.000(4)
C2A 0.032(5) 0.057(7) 0.044(6) -0.013(5) 0.003(5) -0.006(5)
C3A 0.031(5) 0.048(6) 0.057(7) -0.012(6) 0.013(5) -0.008(5)
C4A 0.044(6) 0.047(6) 0.066(8) 0.000(6) 0.009(6) 0.012(5)
C5A 0.054(7) 0.035(6) 0.045(6) -0.009(5) 0.006(5) 0.013(5)
C6A 0.033(5) 0.032(5) 0.053(7) -0.006(5) 0.008(5) -0.002(4)
C7A 0.054(7) 0.032(5) 0.048(6) 0.011(5) 0.015(5) -0.002(5)
C8A 0.057(7) 0.044(6) 0.050(7) 0.013(5) 0.011(6) -0.012(5)
O2 0.023(2) 0.023(2) 0.023(2) -0.002(2) -0.002(2) -0.002(2)
Cu2 0.0233(6) 0.0325(6) 0.0262(6) -0.0003(5) 0.0020(5) 0.0021(5)
N1B 0.023(4) 0.026(4) 0.023(4) -0.004(3) -0.005(3) 0.004(3)
N2B 0.026(4) 0.046(5) 0.030(4) -0.002(4) -0.005(4) 0.006(4)
N3B 0.022(4) 0.044(5) 0.030(4) 0.002(4) -0.004(3) 0.003(4)
N4B 0.043(5) 0.039(5) 0.026(4) 0.004(4) -0.005(4) 0.005(4)
C1B 0.036(5) 0.019(4) 0.032(5) -0.002(4) -0.003(4) -0.004(4)
C2B 0.033(5) 0.043(6) 0.030(5) -0.011(5) -0.002(4) 0.007(4)
C3B 0.035(5) 0.063(7) 0.023(5) -0.007(5) 0.002(4) 0.005(5)
C4B 0.031(5) 0.053(6) 0.042(6) -0.007(5) 0.005(5) 0.015(5)
C5B 0.029(5) 0.054(7) 0.045(6) 0.005(5) -0.008(5) 0.017(5)
C6B 0.036(5) 0.034(5) 0.037(5) 0.002(5) -0.011(4) 0.007(5)
C7B 0.055(7) 0.047(6) 0.039(6) 0.012(5) -0.002(5) 0.014(6)
C8B 0.059(7) 0.046(6) 0.026(5) 0.010(5) 0.002(5) 0.002(6)
OW1A 0.046(6) 0.046(6) 0.046(6) -0.005(5) -0.005(5) -0.005(5)
Cl1 0.0379(10) 0.0379(10) 0.0379(10) 0.0049(12) 0.0049(12) 0.0049(12)
O11 0.127(8) 0.127(8) 0.127(8) -0.047(6) -0.047(6) -0.047(6)
O12 0.094(7) 0.076(6) 0.061(5) 0.008(5) 0.026(5) 0.030(5)
Cl2 0.0486(11) 0.0486(11) 0.0486(11) 0.0007(14) 0.0007(14) 0.0007(14)
O21 0.167(11) 0.167(11) 0.167(11) -0.061(9) -0.061(9) -0.061(9)
O22 0.169(11) 0.067(6) 0.119(9) 0.033(6) 0.056(9) 0.010(7)
OW2 0.074(6) 0.044(5) 0.091(6) -0.007(4) -0.012(5) -0.001(4)
Cl3 0.051(2) 0.053(2) 0.047(2) -0.0013(13) -0.0052(13) -0.0122(14)
O31 0.068(6) 0.113(8) 0.087(7) -0.001(6) 0.008(6) -0.033(6)
O32 0.077(8) 0.212(15) 0.153(12) 0.067(11) -0.023(8) 0.006(9)
O33 0.141(11) 0.062(7) 0.224(14) -0.039(8) 0.029(11) -0.010(7)
O34 0.237(15) 0.123(9) 0.046(6) 0.004(6) 0.001(8) -0.080(11)
Cl4 0.072(2) 0.049(2) 0.058(2) 0.0088(15) -0.019(2) 0.009(2)
O41 0.142(10) 0.109(8) 0.085(7) 0.027(7) -0.053(7) -0.047(7)
O42 0.148(10) 0.076(7) 0.163(11) 0.026(7) -0.038(9) 0.048(7)
O43 0.122(10) 0.176(13) 0.274(19) 0.109(14) -0.122(12) -0.079(11)
O44 0.535(39) 0.196(16) 0.094(10) 0.014(11) 0.098(16) 0.209(22)

loop_
_atom_site_label
_atom_site_type_symbol
_atom_site_fract_x
_atom_site_fract_y
_atom_site_fract_z
_atom_site_U_iso_or_equiv
_atom_site_thermal_displace_type
_atom_site_occupancy
_atom_site_calc_flag
_atom_site_refinement_flags
O1 O 0.1064(2) 0.1064(2) 0.1064(2) 0.023(2) Uani 1 d S
Cu1 Cu 0.19333(5) 0.09238(5) 0.07927(5) 0.0264(3) Uani 1 d .
N1A N 0.2402(3) 0.1609(4) 0.1532(3) 0.026(2) Uani 1 d .
N2A N 0.2874(4) 0.0780(4) 0.0486(3) 0.034(2) Uani 1 d .
N3A N 0.2051(4) -0.0033(4) 0.1233(4) 0.042(2) Uani 1 d .
H3A H 0.2193(4) 0.0018(4) 0.1652(4) 0.050 Uiso 1 calc R
N4A N 0.1041(4) -0.0211(4) 0.1751(4) 0.044(2) Uani 1 d .
H4A H 0.0637(4) -0.0351(4) 0.1628(4) 0.053 Uiso 1 calc R
C1A C 0.2286(4) 0.1435(5) 0.2218(4) 0.032(2) Uani 1 d .
H1A1 H 0.2403(4) 0.0980(5) 0.2286(4) 0.038 Uiso 1 calc R
H1A2 H 0.2564(4) 0.1701(5) 0.2496(4) 0.038 Uiso 1 calc R
C2A C 0.3118(5) 0.1518(6) 0.1410(5) 0.044(3) Uani 1 d .
H2A1 H 0.3350(5) 0.1916(6) 0.1526(5) 0.053 Uiso 1 calc R
H2A2 H 0.3282(5) 0.1167(6) 0.1685(5) 0.053 Uiso 1 calc R
C3A C 0.3245(5) 0.1359(5) 0.0715(5) 0.045(3) Uani 1 d .
H3A1 H 0.3709(5) 0.1279(5) 0.0658(5) 0.055 Uiso 1 calc R
H3A2 H 0.3129(5) 0.1734(5) 0.0448(5) 0.055 Uiso 1 calc R
C4A C 0.3134(5) 0.0160(5) 0.0772(6) 0.052(3) Uani 1 d .
H4A1 H 0.3472(5) -0.0019(5) 0.0491(6) 0.063 Uiso 1 calc R
H4A2 H 0.3324(5) 0.0246(5) 0.1198(6) 0.063 Uiso 1 calc R
C5A C 0.2589(5) -0.0314(5) 0.0836(5) 0.044(3) Uani 1 d .
H5A1 H 0.2748(5) -0.0711(5) 0.1042(5) 0.053 Uiso 1 calc R
H5A2 H 0.2426(5) -0.0427(5) 0.0405(5) 0.053 Uiso 1 calc R
C6A C 0.1472(4) -0.0435(4) 0.1237(5) 0.040(2) Uani 1 d .
H6A1 H 0.1590(4) -0.0889(4) 0.1311(5) 0.047 Uiso 1 calc R
H6A2 H 0.1252(4) -0.0406(4) 0.0818(5) 0.047 Uiso 1 calc R
C7A C 0.1158(5) -0.0530(5) 0.2380(5) 0.045(3) Uani 1 d .
H7A1 H 0.1614(5) -0.0481(5) 0.2501(5) 0.053 Uiso 1 calc R
H7A2 H 0.1064(5) -0.0994(5) 0.2342(5) 0.053 Uiso 1 calc R
C8A C 0.0737(5) -0.0238(5) 0.2895(5) 0.050(3) Uani 1 d .
H8A1 H 0.0287(5) -0.0372(5) 0.2827(5) 0.060 Uiso 1 calc R
H8A2 H 0.0876(5) -0.0394(5) 0.3321(5) 0.060 Uiso 1 calc R
O2 O -0.1617(3) -0.1617(3) -0.1617(3) 0.023(2) Uani 1 d S
Cu2 Cu -0.21791(5) -0.11830(5) -0.10410(5) 0.0274(3) Uani 1 d .
N1B N -0.1404(3) -0.0589(3) -0.0543(3) 0.024(2) Uani 1 d .
N2B N -0.2800(4) -0.0744(4) -0.0395(3) 0.034(2) Uani 1 d .
N3B N -0.2610(3) -0.0522(4) -0.1727(4) 0.032(2) Uani 1 d .
H3B H -0.2365(3) -0.0151(4) -0.1745(4) 0.038 Uiso 1 calc R
N4B N -0.2040(4) -0.0776(4) -0.2704(4) 0.036(2) Uani 1 d .
H4B H -0.2069(4) -0.1068(4) -0.3039(4) 0.043 Uiso 1 calc R
C1B C -0.1007(4) -0.0161(4) -0.0950(4) 0.029(2) Uani 1 d .
H1B1 H -0.0733(4) 0.0109(4) -0.0673(4) 0.035 Uiso 1 calc R
H1B2 H -0.1291(4) 0.0125(4) -0.1200(4) 0.035 Uiso 1 calc R
C2B C -0.1781(4) -0.0166(5) -0.0087(4) 0.035(2) Uani 1 d .
H2B1 H -0.1909(4) 0.0232(5) -0.0312(4) 0.042 Uiso 1 calc R
H2B2 H -0.1504(4) -0.0044(5) 0.0278(4) 0.042 Uiso 1 calc R
C3B C -0.2387(5) -0.0507(5) 0.0169(4) 0.040(3) Uani 1 d .
H3B1 H -0.2260(5) -0.0876(5) 0.0440(4) 0.048 Uiso 1 calc R
H3B2 H -0.2639(5) -0.0207(5) 0.0437(4) 0.048 Uiso 1 calc R
C4B C -0.3124(5) -0.0189(5) -0.0724(5) 0.042(2) Uani 1 d .
H4B1 H -0.2846(5) 0.0195(5) -0.0704(5) 0.050 Uiso 1 calc R
H4B2 H -0.3533(5) -0.0089(5) -0.0505(5) 0.050 Uiso 1 calc R
C5B C -0.3251(4) -0.0368(5) -0.1419(5) 0.043(3) Uani 1 d .
H5B1 H -0.3538(4) -0.0746(5) -0.1441(5) 0.051 Uiso 1 calc R
H5B2 H -0.3460(4) -0.0007(5) -0.1645(5) 0.051 Uiso 1 calc R
C6B C -0.2669(4) -0.0796(5) -0.2385(4) 0.036(2) Uani 1 d .
H6B1 H -0.2822(4) -0.1245(5) -0.2359(4) 0.043 Uiso 1 calc R
H6B2 H -0.2985(4) -0.0546(5) -0.2636(4) 0.043 Uiso 1 calc R
C7B C -0.1893(5) -0.0139(5) -0.3015(5) 0.047(3) Uani 1 d .
H7B1 H -0.2207(5) -0.0052(5) -0.3360(5) 0.056 Uiso 1 calc R
H7B2 H -0.1924(5) 0.0208(5) -0.2694(5) 0.056 Uiso 1 calc R
C8B C -0.1225(5) -0.0160(5) -0.3290(4) 0.044(3) Uani 1 d .
H8B1 H -0.1101(5) 0.0274(5) -0.3435(4) 0.052 Uiso 1 calc R
H8B2 H -0.1219(5) -0.0448(5) -0.3667(4) 0.052 Uiso 1 calc R
OW1A O 0.0279(5) 0.0279(5) 0.0279(5) 0.046(6) Uani 0.68(2) d SP
OW1B O -0.2398(16) -0.2398(16) -0.2398(16) 0.046 Uiso 0.21(2) d SP
OW1C O -0.3149(29) -0.3149(29) -0.3149(29) 0.046 Uiso 0.12(2) d SP
Cl1 Cl 0.50900(12) 0.50900(12) 0.50900(12) 0.0379(10) Uani 1 d SD
O11 O 0.4701(4) 0.4701(4) 0.4701(4) 0.127(8) Uani 1 d SD
O12 O 0.4735(4) 0.5306(4) 0.5643(4) 0.077(3) Uani 1 d D
Cl2 Cl 0.31429(13) 0.31429(13) 0.31429(13) 0.0486(11) Uani 1 d SD
O21 O 0.3521(4) 0.3521(4) 0.3521(4) 0.167(11) Uani 1 d SD
O22 O 0.2919(7) 0.2598(4) 0.3480(5) 0.119(4) Uani 1 d D
OW2 O 0.2743(4) 0.4117(4) 0.1681(4) 0.070(2) Uani 1 d .
Cl3 Cl -0.09466(14) -0.07994(14) 0.17795(13) 0.0505(7) Uani 1 d D
O31 O -0.0389(4) -0.0509(5) 0.1489(4) 0.089(3) Uani 1 d D
O32 O -0.1491(5) -0.0534(7) 0.1475(6) 0.147(5) Uani 1 d D
O33 O -0.0953(6) -0.1472(4) 0.1648(7) 0.143(5) Uani 1 d D
O34 O -0.0959(6) -0.0691(5) 0.2438(4) 0.136(5) Uani 1 d D
Cl4 Cl -0.4336(2) -0.24924(14) -0.1611(2) 0.0599(8) Uani 1 d D
O41 O -0.4729(5) -0.2513(5) -0.2152(5) 0.112(4) Uani 1 d D
O42 O -0.4143(6) -0.3071(4) -0.1362(6) 0.129(5) Uani 1 d D
O43 O -0.3816(6) -0.2083(7) -0.1755(8) 0.191(8) Uani 1 d D
O44 O -0.4702(10) -0.2187(8) -0.1129(6) 0.275(14) Uani 1 d D

loop_
_atom_type_symbol
_atom_type_description
_atom_type_scat_dispersion_real
_atom_type_scat_dispersion_imag
_atom_type_scat_source
C C 0.0033 0.0016 'International Tables Vol C Tables 4.2.6.8 and 6.1.1.4'
H H 0.0000 0.0000 'International Tables Vol C Tables 4.2.6.8 and 6.1.1.4'
O O 0.0106 0.0060 'International Tables Vol C Tables 4.2.6.8 and 6.1.1.4'
N N 0.0061 0.0033 'International Tables Vol C Tables 4.2.6.8 and 6.1.1.4'
Cu Cu 0.3201 1.2651 'International Tables Vol C Tables 4.2.6.8 and 6.1.1.4'
Cl Cl 0.1484 0.1585 'International Tables Vol C Tables 4.2.6.8 and 6.1.1.4'

loop_
_geom_angle_atom_site_label_1
_geom_angle_atom_site_label_2
_geom_angle_atom_site_label_3
_geom_angle
_geom_angle_site_symmetry_1
_geom_angle_site_symmetry_3
Cu1 O1 Cu1 112.2(2) 9 .
Cu1 O1 Cu1 112.2(2) 9 5
Cu1 O1 Cu1 112.2(2) . 5
O1 Cu1 N2A 179.1(2) . .
O1 Cu1 N4A 96.0(3) . 5
N2A Cu1 N4A 83.3(3) . 5
O1 Cu1 N3A 96.9(2) . .
N2A Cu1 N3A 83.9(3) . .
N4A Cu1 N3A 122.0(3) 5 .
O1 Cu1 N1A 96.2(3) . .
N2A Cu1 N1A 84.0(3) . .
N4A Cu1 N1A 130.9(3) 5 .
N3A Cu1 N1A 103.5(3) . .
C1A N1A C1A 108.7(9) 5 .
C1A N1A C2A 110.5(8) 5 .
C1A N1A C2A 106.7(7) . .
C1A N1A Cu1 112.8(5) 5 .
C1A N1A Cu1 114.7(5) . .
C2A N1A Cu1 103.0(5) . .
C3A N2A C8A 110.5(8) . 5
C3A N2A C4A 111.8(8) . .
C8A N2A C4A 109.3(8) 5 .
C3A N2A Cu1 105.6(5) . .
C8A N2A Cu1 109.9(6) 5 .
C4A N2A Cu1 109.6(6) . .
C6A N3A C5A 113.0(7) . .
C6A N3A Cu1 115.2(6) . .
C5A N3A Cu1 101.8(6) . .
C6A N3A H3A 108.8(5) . .
C5A N3A H3A 108.8(5) . .
Cu1 N3A H3A 108.8(2) . .
C6A N4A C7A 113.5(8) . .
C6A N4A Cu1 120.5(6) . 9
C7A N4A Cu1 107.4(6) . 9
C6A N4A H4A 104.6(5) . .
C7A N4A H4A 104.6(6) . .
Cu1 N4A H4A 104.6(2) 9 .
N1A C1A N1A 111.7(8) 9 .
N1A C1A H1A1 109.3(5) 9 .
N1A C1A H1A1 109.3(5) . .
N1A C1A H1A2 109.3(4) 9 .
N1A C1A H1A2 109.3(4) . .
H1A1 C1A H1A2 107.9 . .
C3A C2A N1A 111.0(8) . .
C3A C2A H2A1 109.4(6) . .
N1A C2A H2A1 109.4(5) . .
C3A C2A H2A2 109.4(6) . .
N1A C2A H2A2 109.4(5) . .
H2A1 C2A H2A2 108.0 . .
C2A C3A N2A 112.9(8) . .
C2A C3A H3A1 109.0(6) . .
N2A C3A H3A1 109.0(5) . .
C2A C3A H3A2 109.0(6) . .
N2A C3A H3A2 109.0(5) . .
H3A1 C3A H3A2 107.8 . .
C5A C4A N2A 108.9(8) . .
C5A C4A H4A1 109.9(5) . .
N2A C4A H4A1 109.9(5) . .
C5A C4A H4A2 109.9(6) . .
N2A C4A H4A2 109.9(6) . .
H4A1 C4A H4A2 108.3 . .
C4A C5A N3A 110.6(8) . .
C4A C5A H5A1 109.5(6) . .
N3A C5A H5A1 109.5(5) . .
C4A C5A H5A2 109.5(6) . .
N3A C5A H5A2 109.5(5) . .
H5A1 C5A H5A2 108.1 . .
N3A C6A N4A 108.8(7) . .
N3A C6A H6A1 109.9(5) . .
N4A C6A H6A1 109.9(5) . .
N3A C6A H6A2 109.9(5) . .
N4A C6A H6A2 109.9(5) . .
H6A1 C6A H6A2 108.3 . .
N4A C7A C8A 110.4(8) . .
N4A C7A H7A1 109.6(6) . .
C8A C7A H7A1 109.6(6) . .
N4A C7A H7A2 109.6(5) . .
C8A C7A H7A2 109.6(5) . .
H7A1 C7A H7A2 108.1 . .
N2A C8A C7A 110.3(8) 9 .
N2A C8A H8A1 109.6(5) 9 .
C7A C8A H8A1 109.6(6) . .
N2A C8A H8A2 109.6(5) 9 .
C7A C8A H8A2 109.6(6) . .
H8A1 C8A H8A2 108.1 . .
Cu2 O2 Cu2 112.3(2) 9 .
Cu2 O2 Cu2 112.3(2) 9 5
Cu2 O2 Cu2 112.3(2) . 5
O2 Cu2 N2B 177.8(3) . .
O2 Cu2 N4B 94.6(3) . 5
N2B Cu2 N4B 83.4(3) . 5
O2 Cu2 N3B 98.1(2) . .
N2B Cu2 N3B 83.7(3) . .
N4B Cu2 N3B 118.7(3) 5 .
O2 Cu2 N1B 96.2(3) . .
N2B Cu2 N1B 84.7(3) . .
N4B Cu2 N1B 133.5(3) 5 .
N3B Cu2 N1B 104.3(3) . .
C1B N1B C1B 107.4(8) . 5
C1B N1B C2B 107.3(7) . .
C1B N1B C2B 109.2(7) 5 .
C1B N1B Cu2 117.4(5) . .
C1B N1B Cu2 111.7(5) 5 .
C2B N1B Cu2 103.5(5) . .
C4B N2B C8B 110.7(7) . 5
C4B N2B C3B 110.7(7) . .
C8B N2B C3B 110.0(7) 5 .
C4B N2B Cu2 108.9(5) . .
C8B N2B Cu2 109.7(6) 5 .
C3B N2B Cu2 106.7(5) . .
C6B N3B C5B 113.5(7) . .
C6B N3B Cu2 113.2(6) . .
C5B N3B Cu2 102.6(5) . .
C6B N3B H3B 109.1(5) . .
C5B N3B H3B 109.1(6) . .
Cu2 N3B H3B 109.1(2) . .
C6B N4B C7B 113.7(7) . .
C6B N4B Cu2 120.0(5) . 9
C7B N4B Cu2 105.9(6) . 9
C6B N4B H4B 105.4(5) . .
C7B N4B H4B 105.4(5) . .
Cu2 N4B H4B 105.4(2) 9 .
N1B C1B N1B 111.2(7) . 9
N1B C1B H1B1 109.4(4) . .
N1B C1B H1B1 109.4(4) 9 .
N1B C1B H1B2 109.4(4) . .
N1B C1B H1B2 109.4(4) 9 .
H1B1 C1B H1B2 108.0 . .
N1B C2B C3B 111.9(8) . .
N1B C2B H2B1 109.2(5) . .
C3B C2B H2B1 109.2(5) . .
N1B C2B H2B2 109.2(4) . .
C3B C2B H2B2 109.2(5) . .
H2B1 C2B H2B2 107.9 . .
N2B C3B C2B 109.9(7) . .
N2B C3B H3B1 109.7(5) . .
C2B C3B H3B1 109.7(5) . .
N2B C3B H3B2 109.7(5) . .
C2B C3B H3B2 109.7(5) . .
H3B1 C3B H3B2 108.2 . .
N2B C4B C5B 108.9(8) . .
N2B C4B H4B1 109.9(5) . .
C5B C4B H4B1 109.9(6) . .
N2B C4B H4B2 109.9(5) . .
C5B C4B H4B2 109.9(5) . .
H4B1 C4B H4B2 108.3 . .
N3B C5B C4B 107.6(7) . .
N3B C5B H5B1 110.2(6) . .
C4B C5B H5B1 110.2(6) . .
N3B C5B H5B2 110.2(5) . .
C4B C5B H5B2 110.2(6) . .
H5B1 C5B H5B2 108.5 . .
N4B C6B N3B 109.4(7) . .
N4B C6B H6B1 109.8(5) . .
N3B C6B H6B1 109.8(5) . .
N4B C6B H6B2 109.8(4) . .
N3B C6B H6B2 109.8(5) . .
H6B1 C6B H6B2 108.2 . .
C8B C7B N4B 109.1(8) . .
C8B C7B H7B1 109.9(5) . .
N4B C7B H7B1 109.9(5) . .
C8B C7B H7B2 109.9(6) . .
N4B C7B H7B2 109.9(5) . .
H7B1 C7B H7B2 108.3 . .
C7B C8B N2B 111.4(8) . 9
C7B C8B H8B1 109.3(6) . .
N2B C8B H8B1 109.3(5) 9 .
C7B C8B H8B2 109.3(6) . .
N2B C8B H8B2 109.3(5) 9 .
H8B1 C8B H8B2 108.0 . .
O11 Cl1 O12 110.2(4) . 9
O11 Cl1 O12 110.2(4) . .
O12 Cl1 O12 108.7(4) 9 .
O11 Cl1 O12 110.2(4) . 5
O12 Cl1 O12 108.7(4) 9 5
O12 Cl1 O12 108.7(4) . 5
O21 Cl2 O22 111.5(5) . 9
O21 Cl2 O22 111.5(5) . .
O22 Cl2 O22 107.4(6) 9 .
O21 Cl2 O22 111.5(5) . 5
O22 Cl2 O22 107.4(6) 9 5
O22 Cl2 O22 107.4(6) . 5
O34 Cl3 O32 111.3(8) . .
O34 Cl3 O33 110.3(7) . .
O32 Cl3 O33 106.9(7) . .
O34 Cl3 O31 111.2(6) . .
O32 Cl3 O31 107.1(6) . .
O33 Cl3 O31 109.8(7) . .
O42 Cl4 O41 116.8(7) . .
O42 Cl4 O43 112.7(8) . .
O41 Cl4 O43 107.4(7) . .
O42 Cl4 O44 106.6(7) . .
O41 Cl4 O44 105.9(9) . .
O43 Cl4 O44 107.0(9) . .

loop_
_geom_bond_atom_site_label_1
_geom_bond_atom_site_label_2
_geom_bond_distance
_geom_bond_site_symmetry_2
O1 Cu1 1.883(3) 9
O1 Cu1 1.883(3) .
O1 Cu1 1.883(3) 5
Cu1 N2A 2.045(7) .
Cu1 N4A 2.100(8) 5
Cu1 N3A 2.166(8) .
Cu1 N1A 2.272(7) .
N1A C1A 1.448(10) 5
N1A C1A 1.465(11) .
N1A C2A 1.497(11) .
N2A C3A 1.482(12) .
N2A C8A 1.482(11) 5
N2A C4A 1.494(12) .
N3A C6A 1.443(11) .
N3A C5A 1.484(11) .
N3A H3A 0.91 .
N4A C6A 1.446(11) .
N4A C7A 1.460(12) .
N4A Cu1 2.100(8) 9
N4A H4A 0.91 .
C1A N1A 1.448(10) 9
C1A H1A1 0.97 .
C1A H1A2 0.97 .
C2A C3A 1.480(13) .
C2A H2A1 0.97 .
C2A H2A2 0.97 .
C3A H3A1 0.97 .
C3A H3A2 0.97 .
C4A C5A 1.481(13) .
C4A H4A1 0.97 .
C4A H4A2 0.97 .
C5A H5A1 0.97 .
C5A H5A2 0.97 .
C6A H6A1 0.97 .
C6A H6A2 0.97 .
C7A C8A 1.485(13) .
C7A H7A1 0.97 .
C7A H7A2 0.97 .
C8A N2A 1.482(11) 9
C8A H8A1 0.97 .
C8A H8A2 0.97 .
O2 Cu2 1.869(3) 9
O2 Cu2 1.869(3) .
O2 Cu2 1.869(3) 5
Cu2 N2B 2.039(7) .
Cu2 N4B 2.125(7) 5
Cu2 N3B 2.138(7) .
Cu2 N1B 2.240(7) .
N1B C1B 1.453(10) .
N1B C1B 1.484(10) 5
N1B C2B 1.488(11) .
N2B C4B 1.474(12) .
N2B C8B 1.484(12) 5
N2B C3B 1.510(11) .
N3B C6B 1.462(11) .
N3B C5B 1.487(11) .
N3B H3B 0.91 .
N4B C6B 1.442(11) .
N4B C7B 1.480(12) .
N4B Cu2 2.125(7) 9
N4B H4B 0.91 .
C1B N1B 1.484(10) 9
C1B H1B1 0.97 .
C1B H1B2 0.97 .
C2B C3B 1.515(13) .
C2B H2B1 0.97 .
C2B H2B2 0.97 .
C3B H3B1 0.97 .
C3B H3B2 0.97 .
C4B C5B 1.490(13) .
C4B H4B1 0.97 .
C4B H4B2 0.97 .
C5B H5B1 0.97 .
C5B H5B2 0.97 .
C6B H6B1 0.97 .
C6B H6B2 0.97 .
C7B C8B 1.477(13) .
C7B H7B1 0.97 .
C7B H7B2 0.97 .
C8B N2B 1.484(12) 9
C8B H8B1 0.97 .
C8B H8B2 0.97 .
Cl1 O11 1.378(13) .
Cl1 O12 1.416(7) 9
Cl1 O12 1.416(7) .
Cl1 O12 1.416(7) 5
Cl2 O21 1.340(14) .
Cl2 O22 1.387(8) 9
Cl2 O22 1.387(8) .
Cl2 O22 1.387(8) 5
Cl3 O34 1.364(8) .
Cl3 O32 1.386(10) .
Cl3 O33 1.402(9) .
Cl3 O31 1.416(8) .
Cl4 O42 1.347(9) .
Cl4 O41 1.366(9) .
Cl4 O43 1.386(10) .
Cl4 O44 1.385(11) .

loop_
_geom_torsion_atom_site_label_1
_geom_torsion_atom_site_label_2
_geom_torsion_atom_site_label_3
_geom_torsion_atom_site_label_4
_geom_torsion
_geom_torsion_site_symmetry_1
_geom_torsion_site_symmetry_4
Cu1 O1 Cu1 N2A -166.3(721) 9 .
Cu1 O1 Cu1 N2A -39.1(222) 5 .
Cu1 O1 Cu1 N4A 165.0(4) 9 5
Cu1 O1 Cu1 N4A -67.8(4) 5 5
Cu1 O1 Cu1 N3A 41.7(4) 9 .
Cu1 O1 Cu1 N3A 168.9(4) 5 .
Cu1 O1 Cu1 N1A -62.7(4) 9 .
Cu1 O1 Cu1 N1A 64.5(4) 5 .
O1 Cu1 N1A C1A -64.6(6) . 5
N2A Cu1 N1A C1A 114.5(6) . 5
N4A Cu1 N1A C1A 38.7(7) 5 5
N3A Cu1 N1A C1A -163.3(6) . 5
O1 Cu1 N1A C1A 60.6(6) . .
N2A Cu1 N1A C1A -120.2(6) . .
N4A Cu1 N1A C1A 164.0(5) 5 .
N3A Cu1 N1A C1A -38.0(6) . .
O1 Cu1 N1A C2A 176.2(6) . .
N2A Cu1 N1A C2A -4.6(6) . .
N4A Cu1 N1A C2A -80.4(7) 5 .
N3A Cu1 N1A C2A 77.6(6) . .
O1 Cu1 N2A C3A 82.1(219) . .
N4A Cu1 N2A C3A 110.8(6) 5 .
N3A Cu1 N2A C3A -125.9(6) . .
N1A Cu1 N2A C3A -21.6(6) . .
O1 Cu1 N2A C8A -37.1(221) . 5
N4A Cu1 N2A C8A -8.3(7) 5 5
N3A Cu1 N2A C8A 115.0(7) . 5
N1A Cu1 N2A C8A -140.8(7) . 5
O1 Cu1 N2A C4A -157.2(216) . .
N4A Cu1 N2A C4A -128.5(7) 5 .
N3A Cu1 N2A C4A -5.2(7) . .
N1A Cu1 N2A C4A 99.0(7) . .
O1 Cu1 N3A C6A 34.5(7) . .
N2A Cu1 N3A C6A -145.1(7) . .
N4A Cu1 N3A C6A -66.9(7) 5 .
N1A Cu1 N3A C6A 132.6(6) . .
O1 Cu1 N3A C5A 157.2(6) . .
N2A Cu1 N3A C5A -22.4(6) . .
N4A Cu1 N3A C5A 55.7(7) 5 .
N1A Cu1 N3A C5A -104.8(6) . .
C1A N1A C1A N1A 58.2(11) 5 9
C2A N1A C1A N1A 177.4(7) . 9
Cu1 N1A C1A N1A -69.2(8) . 9
C1A N1A C2A C3A -89.9(10) 5 .
C1A N1A C2A C3A 152.1(9) . .
Cu1 N1A C2A C3A 30.9(10) . .
N1A C2A C3A N2A -55.4(12) . .
C8A N2A C3A C2A 166.6(9) 5 .
C4A N2A C3A C2A -71.4(10) . .
Cu1 N2A C3A C2A 47.8(9) . .
C3A N2A C4A C5A 149.7(8) . .
C8A N2A C4A C5A -87.6(10) 5 .
Cu1 N2A C4A C5A 33.0(10) . .
N2A C4A C5A N3A -56.3(12) . .
C6A N3A C5A C4A 171.9(9) . .
Cu1 N3A C5A C4A 47.8(9) . .
C5A N3A C6A N4A 166.2(8) . .
Cu1 N3A C6A N4A -77.3(9) . .
C7A N4A C6A N3A -89.8(10) . .
Cu1 N4A C6A N3A 39.8(10) 9 .
C6A N4A C7A C8A 175.4(8) . .
Cu1 N4A C7A C8A 39.5(10) 9 .
N4A C7A C8A N2A -48.5(12) . 9
Cu2 O2 Cu2 N2B -175.6(1000) 9 .
Cu2 O2 Cu2 N2B -47.8(86) 5 .
Cu2 O2 Cu2 N4B 163.8(4) 9 5
Cu2 O2 Cu2 N4B -68.3(4) 5 5
Cu2 O2 Cu2 N3B 44.0(4) 9 .
Cu2 O2 Cu2 N3B 171.8(4) 5 .
Cu2 O2 Cu2 N1B -61.5(4) 9 .
Cu2 O2 Cu2 N1B 66.3(4) 5 .
O2 Cu2 N1B C1B 58.1(6) . .
N2B Cu2 N1B C1B -124.0(6) . .
N4B Cu2 N1B C1B 160.4(5) 5 .
N3B Cu2 N1B C1B -41.9(6) . .
O2 Cu2 N1B C1B -66.6(5) . 5
N2B Cu2 N1B C1B 111.3(5) . 5
N4B Cu2 N1B C1B 35.7(7) 5 5
N3B Cu2 N1B C1B -166.6(5) . 5
O2 Cu2 N1B C2B 176.0(5) . .
N2B Cu2 N1B C2B -6.1(6) . .
N4B Cu2 N1B C2B -81.7(6) 5 .
N3B Cu2 N1B C2B 76.0(5) . .
O2 Cu2 N2B C4B -147.3(81) . .
N4B Cu2 N2B C4B -126.6(6) 5 .
N3B Cu2 N2B C4B -6.6(6) . .
N1B Cu2 N2B C4B 98.4(6) . .
O2 Cu2 N2B C8B -25.9(85) . 5
N4B Cu2 N2B C8B -5.3(6) 5 5
N3B Cu2 N2B C8B 114.7(6) . 5
N1B Cu2 N2B C8B -140.2(6) . 5
O2 Cu2 N2B C3B 93.2(83) . .
N4B Cu2 N2B C3B 113.9(6) 5 .
N3B Cu2 N2B C3B -126.2(6) . .
N1B Cu2 N2B C3B -21.1(6) . .
O2 Cu2 N3B C6B 32.6(6) . .
N2B Cu2 N3B C6B -146.0(6) . .
N4B Cu2 N3B C6B -67.1(7) 5 .
N1B Cu2 N3B C6B 131.2(6) . .
O2 Cu2 N3B C5B 155.3(6) . .
N2B Cu2 N3B C5B -23.3(6) . .
N4B Cu2 N3B C5B 55.6(7) 5 .
N1B Cu2 N3B C5B -106.1(6) . .
C1B N1B C1B N1B 60.2(10) 5 9
C2B N1B C1B N1B 177.5(6) . 9
Cu2 N1B C1B N1B -66.6(8) . 9
C1B N1B C2B C3B 157.7(7) . .
C1B N1B C2B C3B -86.2(9) 5 .
Cu2 N1B C2B C3B 32.9(8) . .
C4B N2B C3B C2B -72.5(10) . .
C8B N2B C3B C2B 164.8(8) 5 .
Cu2 N2B C3B C2B 45.8(9) . .
N1B C2B C3B N2B -54.8(10) . .
C8B N2B C4B C5B -84.4(9) 5 .
C3B N2B C4B C5B 153.4(8) . .
Cu2 N2B C4B C5B 36.3(9) . .
C6B N3B C5B C4B 171.7(8) . .
Cu2 N3B C5B C4B 49.2(9) . .
N2B C4B C5B N3B -59.1(11) . .
C7B N4B C6B N3B -83.9(9) . .
Cu2 N4B C6B N3B 42.8(10) 9 .
C5B N3B C6B N4B 165.8(8) . .
Cu2 N3B C6B N4B -77.8(8) . .
C6B N4B C7B C8B 176.5(8) . .
Cu2 N4B C7B C8B 42.8(9) 9 .
N4B C7B C8B N2B -50.5(11) . 9
